data_7702450
loop_
_publ_author_name
'Blake, Alexander J.'
'Baum, Gerhard'
'Champness, Neil R.'
'Chung, Simon S. M.'
'Cooke, Paul A.'
'Fenske, Dieter'
'Khlobystov, Andrei N.'
'Lemenovskii, Dmitrii A.'
'Li, Wan-Sheung'
'Schr\"oder, Martin'

_publ_section_title
;
 Long-range chain orientation in 1-D co-ordination polymers as a function
 of anions and intermolecular aromatic interactions
;
_journal_issue 23
_journal_name_full 'Journal of the Chemical Society, Dalton Transactions'
_journal_page_first 4285
_journal_paper_doi 10.1039/b006202m
_journal_year 2000
_chemical_formula_moiety 'C14 H8 N2 Ag+, C2 H3 O2 -,  C1.17 H4.68 O1.17, H3.5 O1.75'
_chemical_formula_sum 'C17.17 H19.18 Ag N2 O4.92'
_chemical_formula_weight 440.03
_chemical_melting_point ?
_chemical_name_common '[agdbp]Ac'
_chemical_name_systematic
; 
[1,4-Bis(4'-pyridyl)butadiynesilver(I)] acetate tris(hydrate) methanol solvate
;
_space_group_IT_number 2
_space_group_name_Hall '-P 1'
_space_group_name_H-M_alt 'P -1'
_symmetry_cell_setting triclinic
_symmetry_space_group_name_H-M 'P -1'
_atom_sites_solution_hydrogens
;
aromatic placed geometrically, Me-groups of MeCOO from delta-F synthesis, 
water have distance restraints, others not found
;
_atom_sites_solution_primary direct
_atom_sites_solution_secondary 'difference Fourier methods'
_audit_creation_method SHELXL-97
_cell_angle_alpha 82.284(2)
_cell_angle_beta 89.338(2)
_cell_angle_gamma 72.359(2)
_cell_formula_units_Z 6
_cell_length_a 13.8638(12)
_cell_length_b 14.1102(12)
_cell_length_c 15.8947(13)
_cell_measurement_reflns_used 5901
_cell_measurement_temperature 150(2)
_cell_measurement_theta_max 28.53
_cell_measurement_theta_min 2.32
_cell_volume 2934.9(4)
_computing_cell_refinement SMART
_computing_data_collection 'SMART version 5.054 (Bruker, 1998)'
_computing_data_reduction 'SAINT version 6.01 (Bruker, 1999)'
_computing_molecular_graphics 'SHELXTL/PC version 5.03 (Sheldrick, 1994)'
_computing_publication_material 'SHELXL97; PLATON (Spek, 2000)'
_computing_structure_refinement 'SHELXL97 (Sheldrick, 1997)'
_computing_structure_solution 'SHELXS97 (Sheldrick, 1990)'
_diffrn_ambient_temperature 150(2)
_diffrn_measured_fraction_theta_full 0.990
_diffrn_measured_fraction_theta_max 0.990
_diffrn_measurement_device_type 'Bruker SMART CCD area detector'
_diffrn_measurement_method 'omega scans'
_diffrn_radiation_monochromator graphite
_diffrn_radiation_source 'fine-focus sealed tube'
_diffrn_radiation_type MoK\a
_diffrn_radiation_wavelength 0.71073
_diffrn_reflns_av_R_equivalents 0.025
_diffrn_reflns_av_sigmaI/netI 0.019
_diffrn_reflns_limit_h_max 18
_diffrn_reflns_limit_h_min -18
_diffrn_reflns_limit_k_max 18
_diffrn_reflns_limit_k_min -18
_diffrn_reflns_limit_l_max 21
_diffrn_reflns_limit_l_min -21
_diffrn_reflns_number 29777
_diffrn_reflns_theta_full 26.00
_diffrn_reflns_theta_max 28.80
_diffrn_reflns_theta_min 1.81
_diffrn_standards_decay_% none
_diffrn_standards_interval_time 20
_exptl_absorpt_coefficient_mu 1.045
_exptl_absorpt_correction_T_max 0.773
_exptl_absorpt_correction_T_min 0.589
_exptl_absorpt_correction_type multi-scan
_exptl_crystal_colour 'pale brown'
_exptl_crystal_density_diffrn 1.477
_exptl_crystal_density_meas ?
_exptl_crystal_density_method 'not measured'
_exptl_crystal_description 'irregular plate'
_exptl_crystal_F_000 1204
_exptl_crystal_size_max 0.50
_exptl_crystal_size_mid 0.30
_exptl_crystal_size_min 0.20
_refine_diff_density_max 1.373
_refine_diff_density_min -0.799
_refine_diff_density_rms 0.130
_refine_ls_extinction_method none
_refine_ls_goodness_of_fit_ref 0.948
_refine_ls_hydrogen_treatment 'riding model for aromatic, rigid rotator for Me-groups'
_refine_ls_matrix_type full
_refine_ls_number_parameters 723
_refine_ls_number_reflns 11420
_refine_ls_number_restraints 15
_refine_ls_restrained_S_all 0.947
_refine_ls_R_factor_all 0.0509
_refine_ls_R_factor_gt 0.0413
_refine_ls_shift/su_max 0.029
_refine_ls_shift/su_mean 0.000
_refine_ls_structure_factor_coef Fsqd
_refine_ls_weighting_details 'calc w=1/[\s^2^(Fo^2^)+(0.076P)^2^+9.512P] where P=(Fo^2^+2Fc^2^)/3'
_refine_ls_weighting_scheme calc
_refine_ls_wR_factor_gt 0.1101
_refine_ls_wR_factor_ref 0.1255
_reflns_number_gt 11131
_reflns_number_total 13436
_reflns_threshold_expression >2sigma(I)
_cod_data_source_file b006202m.txt
_cod_data_source_block agynac
_cod_depositor_comments
;
The following automatic conversions were performed:

data name '_atom_site_symetry_multiplicity' was replaced with
'_atom_site_symmetry_multiplicity' as specified in the replacement
file
'/home/saulius/struct/COD-crude-data/automatic-downloads/DataCite-retrospective/RSC/depositions/lib/lists/replacement-tags.lst'.

Automatic conversion script
Id: cif_correct_tags 6909 2019-04-08 15:41:33Z antanas 

The following automatic conversions were performed:

data item '_chemical_melting_point' value 'unknown' was changed to
'?' -- the value is undefined or not given.

data item '_symmetry_cell_setting' value 'Triclinic' was changed to
'triclinic' in accordance with the
/home/saulius/struct/COD-crude-data/automatic-downloads/DataCite-retrospective/RSC/depositions/lib/dictionaries/cif_core.dic
dictionary named 'cif_core.dic' version 2.4.2 last updated on
2011-04-26.

data item '_exptl_crystal_density_meas' value 'not measured' was
changed to '?' -- the value is perceived as not measured.

Automatic conversion script
Id: cif_fix_values 6909 2019-04-08 15:41:33Z antanas 
;
_cod_original_sg_symbol_H-M P-1
_cod_database_code 7702450

loop_
_symmetry_equiv_pos_as_xyz
'x, y, z'
'-x, -y, -z'

loop_
_atom_site_label
_atom_site_type_symbol
_atom_site_fract_x
_atom_site_fract_y
_atom_site_fract_z
_atom_site_U_iso_or_equiv
_atom_site_adp_type
_atom_site_occupancy
_atom_site_symmetry_multiplicity
_atom_site_calc_flag
_atom_site_refinement_flags
_atom_site_disorder_assembly
_atom_site_disorder_group
Ag1 Ag -0.01383(2) 0.42039(2) 0.918413(19) 0.02962(9) Uani 1 1 d . . .
Ag2 Ag -0.04408(2) 0.30895(2) 0.76746(2) 0.03075(9) Uani 1 1 d . . .
Ag3 Ag 0.07367(2) 0.01719(2) 0.56469(2) 0.03510(10) Uani 1 1 d . . .
N101 N 0.1166(2) 0.2844(2) 0.9301(2) 0.0276(7) Uani 1 1 d . . .
N102 N 0.8521(2) -0.4522(2) 0.9348(2) 0.0263(7) Uani 1 1 d . . .
N201 N 0.0860(2) 0.1799(2) 0.7454(2) 0.0258(6) Uani 1 1 d . . .
N202 N 0.8225(2) -0.5569(2) 0.7498(2) 0.0261(6) Uani 1 1 d . . .
N301 N -0.7959(2) 0.8801(3) 0.5761(2) 0.0336(8) Uani 1 1 d . . .
N302 N -0.0533(2) 0.1467(2) 0.5896(2) 0.0278(7) Uani 1 1 d . . .
O1 O 0.0597(3) 0.5287(2) 0.8166(2) 0.0436(7) Uani 1 1 d . . .
O2 O 0.0660(2) 0.4364(2) 0.71276(19) 0.0372(7) Uani 1 1 d . . .
O3 O -0.1209(2) 0.2018(2) 0.8708(2) 0.0407(7) Uani 1 1 d . . .
O4 O -0.1279(2) 0.3012(2) 0.9691(2) 0.0372(7) Uani 1 1 d . . .
O5 O 0.1580(3) 0.1165(3) 0.4630(2) 0.0632(10) Uani 1 1 d . . .
O6 O 0.0456(3) 0.1003(3) 0.3741(2) 0.0529(9) Uani 1 1 d . . .
C1A C 0.0649(3) 0.5156(3) 0.7399(3) 0.0318(8) Uani 1 1 d . . .
C2A C 0.0663(6) 0.6042(4) 0.6758(4) 0.0656(17) Uani 1 1 d . . .
H2AC H 0.1323 0.5901 0.6491 0.098 Uiso 1 1 calc R . .
H2AB H 0.0546 0.6638 0.7044 0.098 Uiso 1 1 calc R . .
H2AA H 0.0129 0.6162 0.6322 0.098 Uiso 1 1 calc R . .
C3A C -0.1314(3) 0.2215(3) 0.9457(3) 0.0329(9) Uani 1 1 d . . .
C4A C -0.1521(6) 0.1438(4) 1.0116(3) 0.0700(19) Uani 1 1 d . . .
H4AC H -0.2153 0.1318 0.9963 0.105 Uiso 1 1 calc R . .
H4AB H -0.1584 0.1677 1.0671 0.105 Uiso 1 1 calc R . .
H4AA H -0.0961 0.0811 1.0143 0.105 Uiso 1 1 calc R . .
C5A C 0.1211(4) 0.1228(3) 0.3905(3) 0.0421(10) Uani 1 1 d . . .
C6A C 0.1781(6) 0.1603(6) 0.3170(4) 0.073(2) Uani 1 1 d . . .
H6AC H 0.2429 0.1634 0.3385 0.110 Uiso 1 1 calc R . .
H6AB H 0.1375 0.2273 0.2911 0.110 Uiso 1 1 calc R . .
H6AA H 0.1905 0.1141 0.2744 0.110 Uiso 1 1 calc R . .
C101 C 0.4292(3) -0.0575(3) 0.9417(3) 0.0320(9) Uani 1 1 d . . .
C102 C 0.3602(3) 0.0187(3) 0.9406(3) 0.0320(9) Uani 1 1 d . . .
C103 C 0.2781(3) 0.1091(3) 0.9385(2) 0.0265(8) Uani 1 1 d . . .
C104 C 0.1973(3) 0.1144(3) 0.9922(3) 0.0281(8) Uani 1 1 d . . .
H104 H 0.1961 0.0585 1.0324 0.034 Uiso 1 1 calc R . .
C105 C 0.1188(3) 0.2033(3) 0.9855(2) 0.0273(8) Uani 1 1 d . . .
H105 H 0.0635 0.2071 1.0221 0.033 Uiso 1 1 calc R . .
C106 C 0.1957(3) 0.2791(3) 0.8802(2) 0.0291(8) Uani 1 1 d . . .
H106 H 0.1958 0.3368 0.8418 0.035 Uiso 1 1 calc R . .
C107 C 0.2771(3) 0.1937(3) 0.8818(3) 0.0302(8) Uani 1 1 d . . .
H107 H 0.3317 0.1926 0.8448 0.036 Uiso 1 1 calc R . .
C108 C 0.5104(3) -0.1416(3) 0.9422(3) 0.0321(9) Uani 1 1 d . . .
C109 C 0.5835(3) -0.2136(3) 0.9419(3) 0.0322(9) Uani 1 1 d . . .
C110 C 0.6738(3) -0.2949(3) 0.9397(3) 0.0282(8) Uani 1 1 d . . .
C111 C 0.7504(3) -0.2856(3) 0.8851(3) 0.0294(8) Uani 1 1 d . . .
H111 H 0.7425 -0.2248 0.8480 0.035 Uiso 1 1 calc R . .
C112 C 0.8378(3) -0.3648(3) 0.8847(3) 0.0275(8) Uani 1 1 d . . .
H112 H 0.8898 -0.3570 0.8475 0.033 Uiso 1 1 calc R . .
C113 C 0.7783(3) -0.4618(3) 0.9872(3) 0.0319(8) Uani 1 1 d . . .
H113 H 0.7880 -0.5236 1.0232 0.038 Uiso 1 1 calc R . .
C114 C 0.6886(3) -0.3857(3) 0.9913(3) 0.0324(9) Uani 1 1 d . . .
H114 H 0.6377 -0.3955 1.0290 0.039 Uiso 1 1 calc R . .
C201 C 0.4196(3) -0.1372(3) 0.7280(3) 0.0337(9) Uani 1 1 d . . .
C202 C 0.3455(3) -0.0659(3) 0.7284(3) 0.0320(8) Uani 1 1 d . . .
C203 C 0.2565(3) 0.0173(3) 0.7314(2) 0.0277(8) Uani 1 1 d . . .
C204 C 0.1760(3) 0.0059(3) 0.7798(3) 0.0330(9) Uani 1 1 d . . .
H204 H 0.1778 -0.0582 0.8085 0.040 Uiso 1 1 calc R . .
C205 C 0.0929(3) 0.0888(3) 0.7858(3) 0.0283(8) Uani 1 1 d . . .
H205 H 0.0386 0.0805 0.8200 0.034 Uiso 1 1 calc R . .
C206 C 0.1623(3) 0.1896(3) 0.6966(3) 0.0327(9) Uani 1 1 d . . .
H206 H 0.1569 0.2538 0.6664 0.039 Uiso 1 1 calc R . .
C207 C 0.2484(3) 0.1119(3) 0.6877(3) 0.0346(9) Uani 1 1 d . . .
H207 H 0.3010 0.1225 0.6524 0.042 Uiso 1 1 calc R . .
C208 C 0.5017(3) -0.2207(3) 0.7290(3) 0.0335(9) Uani 1 1 d . . .
C209 C 0.5725(3) -0.2957(3) 0.7308(3) 0.0328(9) Uani 1 1 d . . .
C210 C 0.6562(3) -0.3850(3) 0.7352(2) 0.0268(8) Uani 1 1 d . . .
C211 C 0.7356(3) -0.3921(3) 0.6801(3) 0.0304(8) Uani 1 1 d . . .
H211 H 0.7341 -0.3384 0.6366 0.036 Uiso 1 1 calc R . .
C212 C 0.8172(3) -0.4789(3) 0.6897(2) 0.0288(8) Uani 1 1 d . . .
H212 H 0.8718 -0.4833 0.6522 0.035 Uiso 1 1 calc R . .
C213 C 0.7450(3) -0.5512(3) 0.8010(3) 0.0295(8) Uani 1 1 d . . .
H213 H 0.7478 -0.6068 0.8429 0.035 Uiso 1 1 calc R . .
C214 C 0.6603(3) -0.4671(3) 0.7957(3) 0.0308(8) Uani 1 1 d . . .
H214 H 0.6060 -0.4656 0.8330 0.037 Uiso 1 1 calc R . .
C301 C -0.4739(3) 0.5444(4) 0.5942(3) 0.0481(12) Uani 1 1 d . . .
C302 C -0.5464(3) 0.6176(4) 0.5910(4) 0.0489(13) Uani 1 1 d . . .
C303 C -0.6314(3) 0.7067(3) 0.5862(3) 0.0415(11) Uani 1 1 d . . .
C304 C -0.7161(4) 0.7098(4) 0.6344(4) 0.0575(15) Uani 1 1 d . . .
H304 H -0.7193 0.6523 0.6717 0.069 Uiso 1 1 calc R . .
C305 C -0.7954(3) 0.7975(3) 0.6272(4) 0.0525(14) Uani 1 1 d . . .
H305 H -0.8529 0.7990 0.6607 0.063 Uiso 1 1 calc R . .
C306 C -0.7143(3) 0.8766(4) 0.5307(3) 0.0456(11) Uani 1 1 d . . .
H306 H -0.7132 0.9351 0.4938 0.055 Uiso 1 1 calc R . .
C307 C -0.6313(4) 0.7927(4) 0.5343(3) 0.0522(13) Uani 1 1 d . . .
H307 H -0.5742 0.7941 0.5010 0.063 Uiso 1 1 calc R . .
C308 C -0.3900(3) 0.4619(4) 0.5975(3) 0.0433(11) Uani 1 1 d . . .
C309 C -0.3144(3) 0.3921(3) 0.5994(3) 0.0392(10) Uani 1 1 d . . .
C310 C -0.2245(3) 0.3102(3) 0.5992(3) 0.0336(9) Uani 1 1 d . . .
C311 C -0.1419(4) 0.3213(3) 0.5526(3) 0.0403(10) Uani 1 1 d . . .
H311 H -0.1431 0.3850 0.5235 0.048 Uiso 1 1 calc R . .
C312 C -0.0588(3) 0.2389(3) 0.5492(3) 0.0383(10) Uani 1 1 d . . .
H312 H -0.0028 0.2470 0.5172 0.046 Uiso 1 1 calc R . .
C313 C -0.1295(3) 0.1385(3) 0.6364(3) 0.0371(9) Uani 1 1 d . . .
H313 H -0.1250 0.0747 0.6673 0.045 Uiso 1 1 calc R . .
C314 C -0.2159(3) 0.2171(3) 0.6433(3) 0.0416(10) Uani 1 1 d . . .
H314 H -0.2690 0.2070 0.6782 0.050 Uiso 1 1 calc R . .
O1W O 0.7718(4) 0.7341(4) 0.5027(3) 0.0760(13) Uani 1 1 d D . .
H1WA H 0.813(5) 0.759(6) 0.524(4) 0.114 Uiso 1 1 d D . .
H1WB H 0.755(6) 0.770(5) 0.455(3) 0.114 Uiso 1 1 d D . .
O2W O -0.0038(3) 0.1068(3) 0.2082(3) 0.0631(10) Uani 1 1 d D . .
H2WA H 0.013(6) 0.108(5) 0.2593(16) 0.095 Uiso 1 1 d D . .
H2WB H -0.020(6) 0.1680(17) 0.186(4) 0.095 Uiso 1 1 d D . .
O3W O -0.0900(4) 0.3020(3) 0.1365(3) 0.0653(11) Uani 1 1 d D . .
H3WA H -0.076(6) 0.353(3) 0.147(4) 0.098 Uiso 1 1 d D . .
H3WB H -0.105(6) 0.313(5) 0.0838(13) 0.098 Uiso 1 1 d D . .
O4W O -0.1696(3) 0.0358(3) 0.8355(2) 0.0501(8) Uani 1 1 d D . .
H4WA H -0.1087(15) 0.002(4) 0.830(3) 0.075 Uiso 1 1 d D . .
H4WB H -0.200(4) 0.038(5) 0.789(2) 0.075 Uiso 1 1 d D . .
O5W O 0.9195(5) 0.5690(4) 0.4584(3) 0.0900(17) Uani 1 1 d D . .
H5WA H 0.949(6) 0.579(6) 0.413(3) 0.135 Uiso 1 1 d D . .
H5WB H 0.869(5) 0.621(4) 0.459(5) 0.135 Uiso 1 1 d D . .
O5M O 0.3446(7) 0.9329(7) 0.2520(6) 0.109(3) Uiso 0.67 1 d P . .
C5M C 0.4063(12) 0.9716(12) 0.1866(11) 0.046(3) Uiso 0.33 1 d P A 1
C5M' C 0.417(2) 0.971(2) 0.2275(18) 0.088(7) Uiso 0.33 1 d P A 2
O4M O 0.4282(16) 0.7112(16) 0.1532(13) 0.181(7) Uiso 0.50 1 d P . .
C4M C 0.5062(17) 0.6188(18) 0.1762(14) 0.055(5) Uiso 0.25 1 d P B 1
C4M' C 0.431(3) 0.813(3) 0.173(3) 0.117(12) Uiso 0.25 1 d P B 2
O2M O 0.560(3) 0.924(3) 0.501(3) 0.38(2) Uiso 0.50 1 d P . .
C2M' C 0.583(2) 0.873(2) 0.479(2) 0.077(8) Uiso 0.25 1 d P C 1
C2M C 0.425(2) 0.987(2) 0.393(2) 0.086(8) Uiso 0.25 1 d P D 2
C3M C 0.6388(14) 0.6292(15) 0.3883(13) 0.223(9) Uani 1 1 d . . .
O3M O 0.5242(11) 0.7488(11) 0.3409(9) 0.120(4) Uiso 0.50 1 d P E 1
O3M' O 0.7013(14) 0.5941(14) 0.3271(12) 0.150(6) Uiso 0.50 1 d P F 2
O1M O 0.6144(11) 0.4441(11) 0.1606(9) 0.048(3) Uiso 0.25 1 d P G 1
C1M C 0.6164(14) 0.3628(13) 0.0928(15) 0.034(4) Uiso 0.25 1 d P G 1
O1M' C 0.6373(11) 0.4734(11) 0.1924(9) 0.023(3) Uiso 0.25 1 d P H 2
O6M O 0.5972(10) 0.3799(10) 0.0490(9) 0.062(3) Uiso 0.33 1 d P I 3
C6M C 0.6372(18) 0.3705(17) 0.1271(16) 0.074(6) Uiso 0.33 1 d P I 3
O6W O 0.5309(9) 0.5356(9) 0.1226(7) 0.097(3) Uiso 0.50 1 d P J 4

loop_
_atom_site_aniso_label
_atom_site_aniso_U_11
_atom_site_aniso_U_22
_atom_site_aniso_U_33
_atom_site_aniso_U_23
_atom_site_aniso_U_13
_atom_site_aniso_U_12
Ag1 0.02039(15) 0.02000(15) 0.04002(18) -0.00497(12) 0.00071(12) 0.00675(11)
Ag2 0.02128(15) 0.02358(15) 0.03881(18) -0.00769(12) -0.00108(12) 0.00741(11)
Ag3 0.02494(16) 0.02633(16) 0.04453(19) -0.00878(13) -0.00069(13) 0.00803(12)
N101 0.0197(15) 0.0169(14) 0.0409(18) -0.0084(13) -0.0022(13) 0.0041(12)
N102 0.0227(15) 0.0162(14) 0.0354(17) -0.0074(13) 0.0007(13) 0.0023(12)
N201 0.0210(15) 0.0191(14) 0.0320(16) -0.0052(12) 0.0018(12) 0.0026(12)
N202 0.0196(15) 0.0217(15) 0.0320(17) -0.0059(13) -0.0022(12) 0.0020(12)
N301 0.0215(16) 0.0272(17) 0.047(2) -0.0129(15) -0.0057(14) 0.0038(13)
N302 0.0239(16) 0.0278(17) 0.0238(15) -0.0028(13) -0.0020(12) 0.0034(13)
O1 0.054(2) 0.0332(16) 0.0409(18) -0.0045(13) 0.0090(15) -0.0102(14)
O2 0.0382(16) 0.0263(14) 0.0436(17) -0.0003(12) -0.0024(13) -0.0064(12)
O3 0.0477(18) 0.0324(15) 0.0396(17) -0.0058(13) 0.0143(14) -0.0087(13)
O4 0.0340(16) 0.0290(15) 0.0465(17) -0.0023(13) -0.0008(13) -0.0075(12)
O5 0.077(3) 0.060(2) 0.047(2) -0.0035(18) 0.0105(19) -0.014(2)
O6 0.053(2) 0.0394(18) 0.063(2) -0.0034(16) 0.0201(17) -0.0116(16)
C1A 0.0260(19) 0.027(2) 0.037(2) 0.0016(17) 0.0043(16) -0.0040(15)
C2A 0.109(5) 0.047(3) 0.051(3) -0.001(2) 0.013(3) -0.041(3)
C3A 0.028(2) 0.028(2) 0.041(2) -0.0019(17) 0.0026(17) -0.0064(16)
C4A 0.134(6) 0.053(3) 0.040(3) -0.003(2) 0.009(3) -0.055(4)
C5A 0.047(3) 0.035(2) 0.041(3) -0.0063(19) 0.009(2) -0.007(2)
C6A 0.094(5) 0.105(5) 0.046(3) -0.014(3) 0.018(3) -0.065(4)
C101 0.0235(19) 0.027(2) 0.040(2) -0.0099(17) -0.0041(16) 0.0030(16)
C102 0.0239(19) 0.027(2) 0.041(2) -0.0117(17) -0.0039(16) 0.0020(16)
C103 0.0183(17) 0.0224(18) 0.034(2) -0.0104(15) -0.0069(14) 0.0031(14)
C104 0.0269(19) 0.0189(17) 0.035(2) -0.0043(15) -0.0027(15) -0.0011(14)
C105 0.0205(17) 0.0251(18) 0.033(2) -0.0057(15) 0.0011(15) -0.0019(14)
C106 0.0245(19) 0.0265(19) 0.0294(19) -0.0006(15) 0.0003(15) 0.0013(15)
C107 0.0206(18) 0.032(2) 0.034(2) -0.0084(16) 0.0022(15) -0.0008(15)
C108 0.0244(19) 0.028(2) 0.039(2) -0.0107(17) -0.0021(16) 0.0020(16)
C109 0.0245(19) 0.0259(19) 0.040(2) -0.0111(17) -0.0044(16) 0.0040(16)
C110 0.0232(18) 0.0217(18) 0.035(2) -0.0124(15) -0.0051(15) 0.0039(14)
C111 0.0277(19) 0.0200(17) 0.034(2) -0.0039(15) -0.0030(16) 0.0022(15)
C112 0.0243(18) 0.0196(17) 0.035(2) -0.0055(15) -0.0024(15) -0.0002(14)
C113 0.028(2) 0.0202(18) 0.042(2) -0.0046(16) 0.0034(17) 0.0007(15)
C114 0.0232(19) 0.0269(19) 0.042(2) -0.0079(17) 0.0057(16) 0.0006(15)
C201 0.029(2) 0.030(2) 0.035(2) -0.0113(17) -0.0058(16) 0.0036(17)
C202 0.0253(19) 0.029(2) 0.036(2) -0.0110(16) -0.0033(16) 0.0038(16)
C203 0.0218(18) 0.0248(18) 0.0309(19) -0.0105(15) -0.0023(15) 0.0043(15)
C204 0.032(2) 0.0199(18) 0.040(2) -0.0021(16) 0.0014(17) 0.0004(15)
C205 0.0231(18) 0.0240(18) 0.035(2) -0.0054(15) 0.0058(15) -0.0029(15)
C206 0.028(2) 0.0259(19) 0.035(2) 0.0008(16) 0.0051(16) 0.0027(16)
C207 0.029(2) 0.032(2) 0.035(2) -0.0028(17) 0.0071(16) 0.0019(16)
C208 0.026(2) 0.030(2) 0.039(2) -0.0127(17) -0.0062(16) 0.0032(16)
C209 0.0253(19) 0.030(2) 0.037(2) -0.0132(17) -0.0066(16) 0.0041(16)
C210 0.0213(18) 0.0226(18) 0.0312(19) -0.0111(15) -0.0063(14) 0.0047(14)
C211 0.0265(19) 0.0247(18) 0.034(2) -0.0024(15) -0.0050(16) 0.0006(15)
C212 0.0212(18) 0.0279(19) 0.032(2) -0.0060(16) 0.0005(15) 0.0007(15)
C213 0.0239(18) 0.0276(19) 0.033(2) -0.0048(16) -0.0009(15) -0.0013(15)
C214 0.0225(18) 0.033(2) 0.033(2) -0.0111(16) 0.0023(15) -0.0003(16)
C301 0.031(2) 0.042(3) 0.065(3) -0.030(2) -0.016(2) 0.008(2)
C302 0.030(2) 0.042(3) 0.068(3) -0.031(2) -0.020(2) 0.010(2)
C303 0.024(2) 0.035(2) 0.060(3) -0.025(2) -0.0168(19) 0.0087(17)
C304 0.030(2) 0.025(2) 0.111(5) -0.009(3) -0.006(3) 0.0009(18)
C305 0.025(2) 0.028(2) 0.100(4) -0.008(2) 0.005(2) -0.0021(18)
C306 0.032(2) 0.046(3) 0.045(3) -0.007(2) 0.0033(19) 0.008(2)
C307 0.035(2) 0.057(3) 0.047(3) -0.014(2) 0.004(2) 0.014(2)
C308 0.030(2) 0.039(2) 0.056(3) -0.025(2) -0.013(2) 0.0067(19)
C309 0.030(2) 0.038(2) 0.042(2) -0.0190(19) -0.0100(18) 0.0075(18)
C310 0.028(2) 0.031(2) 0.035(2) -0.0156(17) -0.0084(16) 0.0068(16)
C311 0.044(2) 0.025(2) 0.039(2) -0.0019(17) 0.0035(19) 0.0071(18)
C312 0.036(2) 0.028(2) 0.042(2) -0.0040(18) 0.0081(18) 0.0041(17)
C313 0.032(2) 0.027(2) 0.046(2) -0.0032(18) 0.0048(18) -0.0001(17)
C314 0.030(2) 0.035(2) 0.053(3) -0.011(2) 0.0087(19) 0.0008(18)
O1W 0.094(4) 0.086(3) 0.052(2) -0.007(2) 0.015(2) -0.035(3)
O2W 0.066(3) 0.0381(19) 0.082(3) -0.0064(19) -0.009(2) -0.0108(18)
O3W 0.103(3) 0.0332(18) 0.057(2) -0.0063(16) -0.021(2) -0.016(2)
O4W 0.055(2) 0.052(2) 0.049(2) -0.0121(17) 0.0110(16) -0.0219(18)
O5W 0.110(4) 0.076(3) 0.052(2) -0.018(2) -0.016(3) 0.023(3)
C3M 0.188(16) 0.27(2) 0.27(2) -0.136(18) -0.004(15) -0.106(16)

loop_
_atom_type_symbol
_atom_type_description
_atom_type_scat_dispersion_real
_atom_type_scat_dispersion_imag
_atom_type_scat_source
C C 0.0033 0.0016 'International Tables Vol C Tables 4.2.6.8 and 6.1.1.4'
H H 0.0000 0.0000 'International Tables Vol C Tables 4.2.6.8 and 6.1.1.4'
N N 0.0061 0.0033 'International Tables Vol C Tables 4.2.6.8 and 6.1.1.4'
O O 0.0106 0.0060 'International Tables Vol C Tables 4.2.6.8 and 6.1.1.4'
Ag Ag -0.8971 1.1015 'International Tables Vol C Tables 4.2.6.8 and 6.1.1.4'

loop_
_geom_angle_atom_site_label_1
_geom_angle_atom_site_label_2
_geom_angle_atom_site_label_3
_geom_angle
_geom_angle_site_symmetry_1
_geom_angle_site_symmetry_3
_geom_angle_publ_flag
N101 Ag1 N102 168.18(12) . 1_465 y
N101 Ag1 O1 97.56(12) . . y
N102 Ag1 O1 91.80(11) 1_465 . y
N101 Ag1 Ag2 75.49(9) . . y
N102 Ag1 Ag2 112.12(8) 1_465 . y
O1 Ag1 Ag2 88.53(8) . . y
N202 Ag2 N201 163.65(12) 1_465 . y
N202 Ag2 O3 96.96(11) 1_465 . y
N201 Ag2 O3 92.80(11) . . y
N202 Ag2 Ag1 78.43(8) 1_465 . y
N201 Ag2 Ag1 115.08(8) . . y
O3 Ag2 Ag1 88.14(7) . . y
N302 Ag3 N301 165.02(13) . 1_645 y
N302 Ag3 O5 95.44(13) . . y
N301 Ag3 O5 93.99(14) 1_645 . y
N302 Ag3 Ag3 85.58(8) . 2_556 y
N301 Ag3 Ag3 104.64(9) 1_645 2_556 y
O5 Ag3 Ag3 97.82(10) . 2_556 y
C106 N101 C105 117.9(3) . . ?
C106 N101 Ag1 120.6(3) . . ?
C105 N101 Ag1 121.5(3) . . ?
C112 N102 C113 118.0(3) . . ?
C112 N102 Ag1 119.4(3) . 1_645 ?
C113 N102 Ag1 122.2(2) . 1_645 ?
C205 N201 C206 117.8(3) . . ?
C205 N201 Ag2 119.5(2) . . ?
C206 N201 Ag2 122.6(3) . . ?
C213 N202 C212 118.4(3) . . ?
C213 N202 Ag2 119.5(3) . 1_645 ?
C212 N202 Ag2 122.0(3) . 1_645 ?
C306 N301 C305 117.2(4) . . ?
C306 N301 Ag3 120.8(3) . 1_465 ?
C305 N301 Ag3 122.0(3) . 1_465 ?
C313 N302 C312 117.4(3) . . ?
C313 N302 Ag3 123.2(3) . . ?
C312 N302 Ag3 119.1(3) . . ?
C1A O1 Ag1 118.8(3) . . ?
C3A O3 Ag2 117.7(3) . . ?
C5A O5 Ag3 107.9(3) . . ?
O2 C1A O1 125.2(4) . . ?
O2 C1A C2A 117.9(4) . . ?
O1 C1A C2A 116.9(4) . . ?
C1A C2A H2AC 109.5 . . ?
C1A C2A H2AB 109.5 . . ?
H2AC C2A H2AB 109.5 . . ?
C1A C2A H2AA 109.5 . . ?
H2AC C2A H2AA 109.5 . . ?
H2AB C2A H2AA 109.5 . . ?
O4 C3A O3 124.9(4) . . ?
O4 C3A C4A 117.7(4) . . ?
O3 C3A C4A 117.4(4) . . ?
C3A C4A H4AC 109.5 . . ?
C3A C4A H4AB 109.5 . . ?
H4AC C4A H4AB 109.5 . . ?
C3A C4A H4AA 109.5 . . ?
H4AC C4A H4AA 109.5 . . ?
H4AB C4A H4AA 109.5 . . ?
O6 C5A O5 125.7(5) . . ?
O6 C5A C6A 118.5(5) . . ?
O5 C5A C6A 115.8(5) . . ?
C5A C6A H6AC 109.5 . . ?
C5A C6A H6AB 109.5 . . ?
H6AC C6A H6AB 109.5 . . ?
C5A C6A H6AA 109.5 . . ?
H6AC C6A H6AA 109.5 . . ?
H6AB C6A H6AA 109.5 . . ?
C102 C101 C108 177.5(5) . . ?
C101 C102 C103 179.5(5) . . ?
C104 C103 C107 118.7(3) . . ?
C104 C103 C102 120.9(4) . . ?
C107 C103 C102 120.3(4) . . ?
C105 C104 C103 118.1(4) . . ?
C105 C104 H104 120.9 . . ?
C103 C104 H104 120.9 . . ?
N101 C105 C104 123.4(4) . . ?
N101 C105 H105 118.3 . . ?
C104 C105 H105 118.3 . . ?
N101 C106 C107 123.0(4) . . ?
N101 C106 H106 118.5 . . ?
C107 C106 H106 118.5 . . ?
C106 C107 C103 118.8(4) . . ?
C106 C107 H107 120.6 . . ?
C103 C107 H107 120.6 . . ?
C109 C108 C101 178.0(5) . . ?
C108 C109 C110 176.4(5) . . ?
C114 C110 C111 117.7(3) . . ?
C114 C110 C109 121.6(4) . . ?
C111 C110 C109 120.7(4) . . ?
C112 C111 C110 119.8(4) . . ?
C112 C111 H111 120.1 . . ?
C110 C111 H111 120.1 . . ?
N102 C112 C111 122.4(4) . . ?
N102 C112 H112 118.8 . . ?
C111 C112 H112 118.8 . . ?
N102 C113 C114 122.9(4) . . ?
N102 C113 H113 118.6 . . ?
C114 C113 H113 118.6 . . ?
C113 C114 C110 119.1(4) . . ?
C113 C114 H114 120.4 . . ?
C110 C114 H114 120.4 . . ?
C202 C201 C208 177.7(5) . . ?
C201 C202 C203 178.2(5) . . ?
C204 C203 C207 118.1(3) . . ?
C204 C203 C202 120.3(4) . . ?
C207 C203 C202 121.6(4) . . ?
C205 C204 C203 119.3(4) . . ?
C205 C204 H204 120.3 . . ?
C203 C204 H204 120.3 . . ?
N201 C205 C204 122.6(4) . . ?
N201 C205 H205 118.7 . . ?
C204 C205 H205 118.7 . . ?
N201 C206 C207 123.8(4) . . ?
N201 C206 H206 118.1 . . ?
C207 C206 H206 118.1 . . ?
C206 C207 C203 118.4(4) . . ?
C206 C207 H207 120.8 . . ?
C203 C207 H207 120.8 . . ?
C209 C208 C201 178.3(5) . . ?
C208 C209 C210 178.6(5) . . ?
C211 C210 C214 118.4(3) . . ?
C211 C210 C209 121.2(4) . . ?
C214 C210 C209 120.4(4) . . ?
C212 C211 C210 118.7(4) . . ?
C212 C211 H211 120.6 . . ?
C210 C211 H211 120.6 . . ?
N202 C212 C211 122.8(4) . . ?
N202 C212 H212 118.6 . . ?
C211 C212 H212 118.6 . . ?
N202 C213 C214 122.5(4) . . ?
N202 C213 H213 118.7 . . ?
C214 C213 H213 118.7 . . ?
C213 C214 C210 119.0(4) . . ?
C213 C214 H214 120.5 . . ?
C210 C214 H214 120.5 . . ?
C302 C301 C308 179.0(7) . . ?
C301 C302 C303 178.4(7) . . ?
C307 C303 C304 117.6(4) . . ?
C307 C303 C302 121.0(5) . . ?
C304 C303 C302 121.4(5) . . ?
C305 C304 C303 118.8(5) . . ?
C305 C304 H304 120.6 . . ?
C303 C304 H304 120.6 . . ?
N301 C305 C304 123.6(5) . . ?
N301 C305 H305 118.2 . . ?
C304 C305 H305 118.2 . . ?
N301 C306 C307 123.3(5) . . ?
N301 C306 H306 118.3 . . ?
C307 C306 H306 118.4 . . ?
C303 C307 C306 119.5(5) . . ?
C303 C307 H307 120.2 . . ?
C306 C307 H307 120.2 . . ?
C309 C308 C301 177.5(6) . . ?
C308 C309 C310 178.4(5) . . ?
C314 C310 C311 117.5(4) . . ?
C314 C310 C309 121.8(4) . . ?
C311 C310 C309 120.7(4) . . ?
C312 C311 C310 119.2(4) . . ?
C312 C311 H311 120.4 . . ?
C310 C311 H311 120.4 . . ?
N302 C312 C311 122.7(4) . . ?
N302 C312 H312 118.7 . . ?
C311 C312 H312 118.7 . . ?
N302 C313 C314 123.8(4) . . ?
N302 C313 H313 118.1 . . ?
C314 C313 H313 118.1 . . ?
C310 C314 C313 119.4(4) . . ?
C310 C314 H314 120.3 . . ?
C313 C314 H314 120.3 . . ?
H1WA O1W H1WB 103(2) . . ?
H2WA O2W H2WB 104(2) . . ?
H3WA O3W H3WB 105(2) . . ?
H4WA O4W H4WB 106(2) . . ?
H5WA O5W H5WB 105(3) . . ?
C5M' O5M C5M 26.6(12) . . ?
C4M O4M C4M' 125(2) . . ?

loop_
_geom_bond_atom_site_label_1
_geom_bond_atom_site_label_2
_geom_bond_distance
_geom_bond_site_symmetry_2
_geom_bond_publ_flag
Ag1 N101 2.190(3) . y
Ag1 N102 2.201(3) 1_465 y
Ag1 O1 2.497(3) . y
Ag1 Ag2 3.1371(5) . y
Ag2 O3 2.527(3) . y
Ag3 N302 2.196(3) . y
Ag3 N301 2.200(3) 1_645 y
Ag3 O5 2.507(4) . y
Ag3 Ag3 3.0988(7) 2_556 y
N101 C106 1.335(5) . ?
N101 C105 1.340(5) . ?
N102 C112 1.335(5) . ?
N102 C113 1.340(5) . ?
N102 Ag1 2.201(3) 1_645 ?
N201 C205 1.333(5) . ?
N201 C206 1.334(5) . ?
N202 C213 1.330(5) . ?
N202 C212 1.342(5) . ?
N202 Ag2 2.198(3) 1_645 ?
N301 C306 1.326(6) . ?
N301 C305 1.327(6) . ?
N301 Ag3 2.200(3) 1_465 ?
N302 C313 1.309(5) . ?
N302 C312 1.352(5) . ?
O1 C1A 1.256(5) . ?
O2 C1A 1.246(5) . ?
O3 C3A 1.256(5) . ?
O4 C3A 1.246(5) . ?
O5 C5A 1.248(6) . ?
O6 C5A 1.223(6) . ?
C1A C2A 1.508(6) . ?
C2A H2AC 0.9800 . ?
C2A H2AB 0.9800 . ?
C2A H2AA 0.9800 . ?
C3A C4A 1.502(6) . ?
C4A H4AC 0.9800 . ?
C4A H4AB 0.9800 . ?
C4A H4AA 0.9800 . ?
C5A C6A 1.527(7) . ?
C6A H6AC 0.9800 . ?
C6A H6AB 0.9800 . ?
C6A H6AA 0.9800 . ?
C101 C102 1.201(6) . ?
C101 C108 1.365(5) . ?
C102 C103 1.426(5) . ?
C103 C104 1.391(6) . ?
C103 C107 1.393(6) . ?
C104 C105 1.381(5) . ?
C104 H104 0.9500 . ?
C105 H105 0.9500 . ?
C106 C107 1.376(5) . ?
C106 H106 0.9500 . ?
C107 H107 0.9500 . ?
C108 C109 1.199(6) . ?
C109 C110 1.423(5) . ?
C110 C114 1.385(6) . ?
C110 C111 1.390(6) . ?
C111 C112 1.378(5) . ?
C111 H111 0.9500 . ?
C112 H112 0.9500 . ?
C113 C114 1.382(5) . ?
C113 H113 0.9500 . ?
C114 H114 0.9500 . ?
C201 C202 1.201(6) . ?
C201 C208 1.366(6) . ?
C202 C203 1.428(5) . ?
C203 C204 1.384(6) . ?
C203 C207 1.394(6) . ?
C204 C205 1.384(5) . ?
C204 H204 0.9500 . ?
C205 H205 0.9500 . ?
C206 C207 1.375(5) . ?
C206 H206 0.9500 . ?
C207 H207 0.9500 . ?
C208 C209 1.203(6) . ?
C209 C210 1.425(5) . ?
C210 C211 1.387(6) . ?
C210 C214 1.390(6) . ?
C211 C212 1.384(5) . ?
C211 H211 0.9500 . ?
C212 H212 0.9500 . ?
C213 C214 1.387(5) . ?
C213 H213 0.9500 . ?
C214 H214 0.9500 . ?
C301 C302 1.198(6) . ?
C301 C308 1.369(6) . ?
C302 C303 1.434(6) . ?
C303 C307 1.372(8) . ?
C303 C304 1.388(8) . ?
C304 C305 1.376(6) . ?
C304 H304 0.9500 . ?
C305 H305 0.9500 . ?
C306 C307 1.374(6) . ?
C306 H306 0.9500 . ?
C307 H307 0.9500 . ?
C308 C309 1.200(6) . ?
C309 C310 1.420(5) . ?
C310 C314 1.375(6) . ?
C310 C311 1.394(6) . ?
C311 C312 1.373(6) . ?
C311 H311 0.9500 . ?
C312 H312 0.9500 . ?
C313 C314 1.379(6) . ?
C313 H313 0.9500 . ?
C314 H314 0.9500 . ?
O1W H1WA 0.856(10) . ?
O1W H1WB 0.852(10) . ?
O2W H2WA 0.853(10) . ?
O2W H2WB 0.850(10) . ?
O3W H3WA 0.847(10) . ?
O3W H3WB 0.849(10) . ?
O4W H4WA 0.844(10) . ?
O4W H4WB 0.846(10) . ?
O5W H5WA 0.847(10) . ?
O5W H5WB 0.846(10) . ?
O5M C5M' 1.31(3) . ?
O5M C5M 1.491(18) . ?
O4M C4M 1.42(3) . ?
O4M C4M' 1.52(4) . ?
O2M C2M' 0.80(5) . ?
C3M O3M' 1.34(2) . ?
O1M C1M 1.67(2) . ?
O6M C6M 1.34(3) . ?
